data_8107382
loop_
_publ_author_name
'Yu Wen, Ya-Huan'
'Zhang, Pin'
'Liu, Bin'

_publ_section_title
;
 Crystal structure of
 1-(3-bromopropyl)-2-((4-chlorophenoxy)methyl)-4-methyl-1H-benzo[d]imidazole,
 C18H18BrClN2O
;
_journal_issue 2
_journal_name_full 'Zeitschrift f\"ur Kristallographie - New Crystal Structures'
_journal_page_first 163
_journal_page_last 164
_journal_paper_doi 10.1515/ncrs-2022-0470
_journal_volume 238
_journal_year 2023
_chemical_formula_moiety 'C18 H18 Br Cl N2 O'
_chemical_formula_sum 'C18 H18 Br Cl N2 O'
_chemical_formula_weight 393.70
_space_group_crystal_system triclinic
_space_group_IT_number 2
_space_group_name_Hall '-P 1'
_space_group_name_H-M_alt 'P -1'
_atom_sites_solution_hydrogens geom
_cell_angle_alpha 83.1120(10)
_cell_angle_beta 72.2590(10)
_cell_angle_gamma 73.9400(10)
_cell_formula_units_Z 2
_cell_length_a 9.0583(4)
_cell_length_b 9.2694(4)
_cell_length_c 11.1183(4)
_cell_measurement_reflns_used 4256
_cell_measurement_temperature 170
_cell_measurement_theta_max 26.34
_cell_measurement_theta_min 2.64
_cell_volume 853.80(6)
_computing_cell_refinement 'SAINT V8.40A (Bruker, 2019) [1]'
_computing_data_reduction 'SAINT V8.40A (Bruker, 2019) [1]'
_computing_molecular_graphics 'Olex2 1.5 (Dolomanov et al., 2009) [2]'
_computing_publication_material 'Olex2 1.5 (Dolomanov et al., 2009) [2]'
_computing_structure_refinement 'SHELXL 2018/3 (Sheldrick, 2015) [3]'
_computing_structure_solution 'ShelXT (Sheldrick, 2015) [4]'
_diffrn_ambient_temperature 170.00
_diffrn_measured_fraction_theta_full 0.993
_diffrn_measured_fraction_theta_max 0.986
_diffrn_measurement_device_type 'Bruker APEX-II CCD'
_diffrn_measurement_method '\f and \w scans'
_diffrn_radiation_type MoK\a
_diffrn_radiation_wavelength 0.71073
_diffrn_reflns_av_R_equivalents 0.0403
_diffrn_reflns_av_unetI/netI 0.0457
_diffrn_reflns_Laue_measured_fraction_full 0.993
_diffrn_reflns_Laue_measured_fraction_max 0.986
_diffrn_reflns_limit_h_max 11
_diffrn_reflns_limit_h_min -11
_diffrn_reflns_limit_k_max 11
_diffrn_reflns_limit_k_min -11
_diffrn_reflns_limit_l_max 13
_diffrn_reflns_limit_l_min -13
_diffrn_reflns_number 9844
_diffrn_reflns_point_group_measured_fraction_full 0.993
_diffrn_reflns_point_group_measured_fraction_max 0.986
_diffrn_reflns_theta_full 25.242
_diffrn_reflns_theta_max 26.424
_diffrn_reflns_theta_min 1.925
_diffrn_source_current 1.4
_diffrn_source_power 0.07
_diffrn_source_voltage 50.0
_diffrn_standards_number 0
_exptl_absorpt_coefficient_mu 2.569
_exptl_absorpt_correction_T_max 0.7454
_exptl_absorpt_correction_T_min 0.4898
_exptl_absorpt_correction_type none
_exptl_absorpt_process_details
;
SADABS-2016/2 (Bruker,2016/2) was used for absorption correction.
wR2(int) was 0.1029 before and 0.0504 after correction.
The Ratio of minimum to maximum transmission is 0.6571.
The \l/2 correction factor is Not present.
;
_exptl_crystal_colour colourless
_exptl_crystal_colour_primary colourless
_exptl_crystal_density_diffrn 1.531
_exptl_crystal_description block
_exptl_crystal_F_000 400
_exptl_crystal_size_max 0.11
_exptl_crystal_size_mid 0.05
_exptl_crystal_size_min 0.04
_refine_diff_density_max 0.284
_refine_diff_density_min -0.573
_refine_diff_density_rms 0.065
_refine_ls_extinction_coef .
_refine_ls_extinction_method none
_refine_ls_goodness_of_fit_ref 1.079
_refine_ls_hydrogen_treatment constr
_refine_ls_matrix_type full
_refine_ls_number_parameters 209
_refine_ls_number_reflns 3459
_refine_ls_number_restraints 0
_refine_ls_restrained_S_all 1.079
_refine_ls_R_factor_all 0.0546
_refine_ls_R_factor_gt 0.0381
_refine_ls_shift/su_max 0.000
_refine_ls_shift/su_mean 0.000
_refine_ls_structure_factor_coef Fsqd
_refine_ls_weighting_details 'w=1/[\s^2^(Fo^2^)+(0.0310P)^2^+0.7828P] where P=(Fo^2^+2Fc^2^)/3'
_refine_ls_weighting_scheme calc
_refine_ls_wR_factor_gt 0.0854
_refine_ls_wR_factor_ref 0.0969
_reflns_Friedel_coverage 0.000
_reflns_Friedel_fraction_full .
_reflns_Friedel_fraction_max .
_reflns_number_gt 2773
_reflns_number_total 3459
_reflns_threshold_expression 'I > 2\s(I)'
_cod_data_source_file suppl_j_ncrs-2022-0470_suppl.cif
_cod_data_source_block mo_2
_cod_database_code 8107382
_shelx_space_group_comment
;
The symmetry employed for this shelxl refinement is uniquely defined
by the following loop, which should always be used as a source of
symmetry information in preference to the above space-group names.
They are only intended as comments.
;
_shelx_estimated_absorpt_t_max 0.904
_shelx_estimated_absorpt_t_min 0.765
_olex2_refinement_description
;
1. Fixed Uiso
 At 1.2 times of:
  All C(H) groups, All C(H,H) groups
 At 1.5 times of:
  All C(H,H,H) groups
2.a Secondary CH2 refined with riding coordinates:
 C7(H7A,H7B), C16(H16A,H16B), C17(H17A,H17B), C18(H18A,H18B)
2.b Aromatic/amide H refined with riding coordinates:
 C1(H1), C2(H2), C4(H4), C5(H5), C12(H12), C13(H13), C14(H14)
2.c Idealised Me refined as rotating group:
 C11(H11A,H11B,H11C)
;
_olex2_submission_special_instructions 'No special instructions were received'

loop_
_space_group_symop_operation_xyz
'x, y, z'
'-x, -y, -z'

loop_
_atom_site_label
_atom_site_type_symbol
_atom_site_fract_x
_atom_site_fract_y
_atom_site_fract_z
_atom_site_U_iso_or_equiv
_atom_site_adp_type
_atom_site_occupancy
_atom_site_site_symmetry_order
_atom_site_calc_flag
_atom_site_refinement_flags_posn
_atom_site_refinement_flags_adp
_atom_site_refinement_flags_occupancy
_atom_site_disorder_assembly
_atom_site_disorder_group
Br1 Br 0.61078(4) 0.55172(5) 0.10896(3) 0.05187(14) Uani 1 1 d . . . . .
C1 C 0.1994(3) 0.6215(3) 0.2755(3) 0.0303(6) Uani 1 1 d . . . . .
H1 H 0.257848 0.528796 0.303693 0.036 Uiso 1 1 calc R U . . .
C2 C 0.1271(3) 0.6241(3) 0.1823(3) 0.0325(6) Uani 1 1 d . . . . .
H2 H 0.135570 0.533453 0.145948 0.039 Uiso 1 1 calc R U . . .
C3 C 0.0421(3) 0.7598(3) 0.1424(3) 0.0288(6) Uani 1 1 d . . . . .
C4 C 0.0254(3) 0.8915(3) 0.1956(3) 0.0321(6) Uani 1 1 d . . . . .
H4 H -0.036097 0.983610 0.169096 0.038 Uiso 1 1 calc R U . . .
C5 C 0.0993(3) 0.8888(3) 0.2890(3) 0.0298(6) Uani 1 1 d . . . . .
H5 H 0.089663 0.979493 0.325869 0.036 Uiso 1 1 calc R U . . .
C6 C 0.1869(3) 0.7540(3) 0.3278(3) 0.0256(6) Uani 1 1 d . . . . .
C7 C 0.2776(3) 0.8750(3) 0.4593(3) 0.0309(6) Uani 1 1 d . . . . .
H7A H 0.172101 0.927908 0.513871 0.037 Uiso 1 1 calc R U . . .
H7B H 0.309691 0.942020 0.385231 0.037 Uiso 1 1 calc R U . . .
C8 C 0.3985(3) 0.8382(3) 0.5309(3) 0.0267(6) Uani 1 1 d . . . . .
C9 C 0.5131(3) 0.8247(3) 0.6751(2) 0.0272(6) Uani 1 1 d . . . . .
C10 C 0.5479(4) 0.8320(3) 0.7890(3) 0.0342(7) Uani 1 1 d . . . . .
C11 C 0.4152(4) 0.8807(4) 0.9075(3) 0.0483(9) Uani 1 1 d . . . . .
H11A H 0.354327 0.983649 0.894534 0.072 Uiso 1 1 calc R U . . .
H11B H 0.461060 0.876771 0.977482 0.072 Uiso 1 1 calc R U . . .
H11C H 0.343752 0.813313 0.927833 0.072 Uiso 1 1 calc R U . . .
C12 C 0.7087(4) 0.7907(3) 0.7834(3) 0.0371(7) Uani 1 1 d . . . . .
H12 H 0.737855 0.794519 0.857890 0.045 Uiso 1 1 calc R U . . .
C13 C 0.8303(4) 0.7435(3) 0.6722(3) 0.0384(8) Uani 1 1 d . . . . .
H13 H 0.938889 0.717236 0.673529 0.046 Uiso 1 1 calc R U . . .
C14 C 0.7967(3) 0.7340(3) 0.5610(3) 0.0331(7) Uani 1 1 d . . . . .
H14 H 0.878849 0.701154 0.485787 0.040 Uiso 1 1 calc R U . . .
C15 C 0.6352(3) 0.7756(3) 0.5654(3) 0.0280(6) Uani 1 1 d . . . . .
C16 C 0.6358(4) 0.7271(3) 0.3463(3) 0.0328(7) Uani 1 1 d . . . . .
H16A H 0.739904 0.753309 0.311051 0.039 Uiso 1 1 calc R U . . .
H16B H 0.567238 0.774645 0.290704 0.039 Uiso 1 1 calc R U . . .
C17 C 0.6627(4) 0.5570(3) 0.3501(3) 0.0362(7) Uani 1 1 d . . . . .
H17A H 0.728859 0.511290 0.407900 0.043 Uiso 1 1 calc R U . . .
H17B H 0.557804 0.532544 0.385728 0.043 Uiso 1 1 calc R U . . .
C18 C 0.7436(4) 0.4867(4) 0.2233(3) 0.0383(7) Uani 1 1 d . . . . .
H18A H 0.767282 0.375947 0.235285 0.046 Uiso 1 1 calc R U . . .
H18B H 0.846586 0.514233 0.185190 0.046 Uiso 1 1 calc R U . . .
Cl1 Cl -0.04600(10) 0.76262(9) 0.02227(7) 0.0427(2) Uani 1 1 d . . . . .
N1 N 0.5592(3) 0.7838(3) 0.4732(2) 0.0268(5) Uani 1 1 d . . . . .
N2 N 0.3646(3) 0.8642(3) 0.6506(2) 0.0288(5) Uani 1 1 d . . . . .
O1 O 0.2661(2) 0.7387(2) 0.41824(19) 0.0325(5) Uani 1 1 d . . . . .

loop_
_atom_site_aniso_label
_atom_site_aniso_U_11
_atom_site_aniso_U_22
_atom_site_aniso_U_33
_atom_site_aniso_U_23
_atom_site_aniso_U_13
_atom_site_aniso_U_12
Br1 0.0498(2) 0.0699(3) 0.0391(2) -0.01033(17) -0.01287(15) -0.01635(18)
C1 0.0303(15) 0.0240(15) 0.0396(16) 0.0042(12) -0.0135(13) -0.0100(12)
C2 0.0305(15) 0.0274(15) 0.0401(17) -0.0028(13) -0.0082(13) -0.0097(13)
C3 0.0231(14) 0.0341(16) 0.0300(14) 0.0038(12) -0.0077(11) -0.0106(12)
C4 0.0292(15) 0.0271(15) 0.0382(16) 0.0071(13) -0.0111(12) -0.0064(12)
C5 0.0296(15) 0.0239(15) 0.0362(15) -0.0010(12) -0.0097(12) -0.0069(12)
C6 0.0243(14) 0.0256(15) 0.0286(14) 0.0027(11) -0.0082(11) -0.0099(12)
C7 0.0345(16) 0.0244(15) 0.0353(15) -0.0027(12) -0.0129(13) -0.0060(13)
C8 0.0289(14) 0.0219(14) 0.0278(14) -0.0012(11) -0.0050(11) -0.0076(12)
C9 0.0336(15) 0.0237(14) 0.0262(14) -0.0015(11) -0.0088(12) -0.0098(12)
C10 0.0453(18) 0.0247(15) 0.0364(16) 0.0024(12) -0.0162(14) -0.0114(13)
C11 0.066(2) 0.052(2) 0.0297(16) -0.0089(15) -0.0166(16) -0.0125(18)
C12 0.0504(19) 0.0284(16) 0.0421(17) 0.0061(13) -0.0267(15) -0.0133(14)
C13 0.0373(17) 0.0248(16) 0.062(2) 0.0101(15) -0.0262(16) -0.0134(13)
C14 0.0301(15) 0.0247(15) 0.0435(17) 0.0032(13) -0.0091(13) -0.0088(12)
C15 0.0314(15) 0.0211(14) 0.0332(15) 0.0035(11) -0.0094(12) -0.0109(12)
C16 0.0352(16) 0.0321(16) 0.0265(14) 0.0001(12) -0.0029(12) -0.0084(13)
C17 0.0421(18) 0.0331(17) 0.0277(15) -0.0021(12) -0.0057(13) -0.0050(14)
C18 0.0415(18) 0.0367(18) 0.0338(16) -0.0055(13) -0.0069(14) -0.0079(14)
Cl1 0.0468(5) 0.0472(5) 0.0408(4) 0.0041(3) -0.0230(4) -0.0132(4)
N1 0.0305(13) 0.0248(12) 0.0245(11) -0.0011(9) -0.0056(10) -0.0082(10)
N2 0.0300(13) 0.0265(13) 0.0295(12) -0.0025(10) -0.0073(10) -0.0075(10)
O1 0.0398(12) 0.0212(10) 0.0437(12) 0.0042(9) -0.0225(10) -0.0098(9)

loop_
_atom_type_symbol
_atom_type_description
_atom_type_scat_dispersion_real
_atom_type_scat_dispersion_imag
_atom_type_scat_source
C C 0.0033 0.0016 'International Tables Vol C Tables 4.2.6.8 and 6.1.1.4'
H H 0.0000 0.0000 'International Tables Vol C Tables 4.2.6.8 and 6.1.1.4'
Br Br -0.2901 2.4595 'International Tables Vol C Tables 4.2.6.8 and 6.1.1.4'
Cl Cl 0.1484 0.1585 'International Tables Vol C Tables 4.2.6.8 and 6.1.1.4'
N N 0.0061 0.0033 'International Tables Vol C Tables 4.2.6.8 and 6.1.1.4'
O O 0.0106 0.0060 'International Tables Vol C Tables 4.2.6.8 and 6.1.1.4'

loop_
_geom_angle_atom_site_label_1
_geom_angle_atom_site_label_2
_geom_angle_atom_site_label_3
_geom_angle
_geom_angle_site_symmetry_1
_geom_angle_site_symmetry_3
C2 C1 H1 120.0 . .
C2 C1 C6 120.0(3) . .
C6 C1 H1 120.0 . .
C1 C2 H2 120.3 . .
C1 C2 C3 119.4(3) . .
C3 C2 H2 120.3 . .
C2 C3 Cl1 119.2(2) . .
C4 C3 C2 121.2(3) . .
C4 C3 Cl1 119.6(2) . .
C3 C4 H4 120.4 . .
C3 C4 C5 119.3(3) . .
C5 C4 H4 120.4 . .
C4 C5 H5 120.1 . .
C6 C5 C4 119.9(3) . .
C6 C5 H5 120.1 . .
C5 C6 C1 120.2(3) . .
O1 C6 C1 115.1(2) . .
O1 C6 C5 124.7(3) . .
H7A C7 H7B 108.3 . .
C8 C7 H7A 109.9 . .
C8 C7 H7B 109.9 . .
O1 C7 H7A 109.9 . .
O1 C7 H7B 109.9 . .
O1 C7 C8 109.1(2) . .
N1 C8 C7 122.0(2) . .
N2 C8 C7 123.8(3) . .
N2 C8 N1 114.0(2) . .
C15 C9 C10 121.0(3) . .
N2 C9 C10 128.8(3) . .
N2 C9 C15 110.2(2) . .
C9 C10 C11 120.6(3) . .
C12 C10 C9 115.8(3) . .
C12 C10 C11 123.6(3) . .
C10 C11 H11A 109.5 . .
C10 C11 H11B 109.5 . .
C10 C11 H11C 109.5 . .
H11A C11 H11B 109.5 . .
H11A C11 H11C 109.5 . .
H11B C11 H11C 109.5 . .
C10 C12 H12 118.7 . .
C10 C12 C13 122.6(3) . .
C13 C12 H12 118.7 . .
C12 C13 H13 119.1 . .
C14 C13 C12 121.8(3) . .
C14 C13 H13 119.1 . .
C13 C14 H14 122.0 . .
C13 C14 C15 116.1(3) . .
C15 C14 H14 122.0 . .
C14 C15 C9 122.7(3) . .
N1 C15 C9 105.6(2) . .
N1 C15 C14 131.8(3) . .
H16A C16 H16B 108.1 . .
C17 C16 H16A 109.6 . .
C17 C16 H16B 109.6 . .
N1 C16 H16A 109.6 . .
N1 C16 H16B 109.6 . .
N1 C16 C17 110.2(2) . .
C16 C17 H17A 108.7 . .
C16 C17 H17B 108.7 . .
H17A C17 H17B 107.6 . .
C18 C17 C16 114.4(2) . .
C18 C17 H17A 108.7 . .
C18 C17 H17B 108.7 . .
Br1 C18 H18A 109.3 . .
Br1 C18 H18B 109.3 . .
C17 C18 Br1 111.8(2) . .
C17 C18 H18A 109.3 . .
C17 C18 H18B 109.3 . .
H18A C18 H18B 107.9 . .
C8 N1 C15 105.9(2) . .
C8 N1 C16 128.1(2) . .
C15 N1 C16 125.5(2) . .
C8 N2 C9 104.3(2) . .
C6 O1 C7 116.4(2) . .

loop_
_geom_bond_atom_site_label_1
_geom_bond_atom_site_label_2
_geom_bond_distance
_geom_bond_site_symmetry_2
Br1 C18 1.943(3) .
C1 H1 0.9500 .
C1 C2 1.379(4) .
C1 C6 1.383(4) .
C2 H2 0.9500 .
C2 C3 1.382(4) .
C3 C4 1.372(4) .
C3 Cl1 1.746(3) .
C4 H4 0.9500 .
C4 C5 1.391(4) .
C5 H5 0.9500 .
C5 C6 1.382(4) .
C6 O1 1.376(3) .
C7 H7A 0.9900 .
C7 H7B 0.9900 .
C7 C8 1.486(4) .
C7 O1 1.434(3) .
C8 N1 1.374(4) .
C8 N2 1.308(3) .
C9 C10 1.408(4) .
C9 C15 1.397(4) .
C9 N2 1.394(4) .
C10 C11 1.505(4) .
C10 C12 1.383(4) .
C11 H11A 0.9800 .
C11 H11B 0.9800 .
C11 H11C 0.9800 .
C12 H12 0.9500 .
C12 C13 1.403(5) .
C13 H13 0.9500 .
C13 C14 1.378(4) .
C14 H14 0.9500 .
C14 C15 1.393(4) .
C15 N1 1.383(3) .
C16 H16A 0.9900 .
C16 H16B 0.9900 .
C16 C17 1.525(4) .
C16 N1 1.459(4) .
C17 H17A 0.9900 .
C17 H17B 0.9900 .
C17 C18 1.508(4) .
C18 H18A 0.9900 .
C18 H18B 0.9900 .

loop_
_geom_torsion_atom_site_label_1
_geom_torsion_atom_site_label_2
_geom_torsion_atom_site_label_3
_geom_torsion_atom_site_label_4
_geom_torsion
_geom_torsion_site_symmetry_1
_geom_torsion_site_symmetry_2
_geom_torsion_site_symmetry_3
_geom_torsion_site_symmetry_4
C1 C2 C3 C4 -1.5(4) . . . .
C1 C2 C3 Cl1 178.8(2) . . . .
C1 C6 O1 C7 170.2(2) . . . .
C2 C1 C6 C5 1.3(4) . . . .
C2 C1 C6 O1 -178.9(2) . . . .
C2 C3 C4 C5 1.9(4) . . . .
C3 C4 C5 C6 -0.7(4) . . . .
C4 C5 C6 C1 -0.9(4) . . . .
C4 C5 C6 O1 179.3(3) . . . .
C5 C6 O1 C7 -10.0(4) . . . .
C6 C1 C2 C3 -0.2(4) . . . .
C7 C8 N1 C15 174.8(2) . . . .
C7 C8 N1 C16 -12.6(4) . . . .
C7 C8 N2 C9 -175.1(2) . . . .
C8 C7 O1 C6 -166.1(2) . . . .
C9 C10 C12 C13 -0.4(4) . . . .
C9 C15 N1 C8 0.7(3) . . . .
C9 C15 N1 C16 -172.2(2) . . . .
C10 C9 C15 C14 -1.2(4) . . . .
C10 C9 C15 N1 -179.5(2) . . . .
C10 C9 N2 C8 179.1(3) . . . .
C10 C12 C13 C14 -0.5(4) . . . .
C11 C10 C12 C13 179.0(3) . . . .
C12 C13 C14 C15 0.6(4) . . . .
C13 C14 C15 C9 0.2(4) . . . .
C13 C14 C15 N1 178.1(3) . . . .
C14 C15 N1 C8 -177.4(3) . . . .
C14 C15 N1 C16 9.7(5) . . . .
C15 C9 C10 C11 -178.2(3) . . . .
C15 C9 C10 C12 1.3(4) . . . .
C15 C9 N2 C8 0.4(3) . . . .
C16 C17 C18 Br1 -65.1(3) . . . .
C17 C16 N1 C8 -93.5(3) . . . .
C17 C16 N1 C15 77.8(3) . . . .
Cl1 C3 C4 C5 -178.4(2) . . . .
N1 C8 N2 C9 0.1(3) . . . .
N1 C16 C17 C18 -179.3(3) . . . .
N2 C8 N1 C15 -0.5(3) . . . .
N2 C8 N1 C16 172.2(2) . . . .
N2 C9 C10 C11 3.2(5) . . . .
N2 C9 C10 C12 -177.4(3) . . . .
N2 C9 C15 C14 177.6(2) . . . .
N2 C9 C15 N1 -0.7(3) . . . .
O1 C7 C8 N1 68.9(3) . . . .
O1 C7 C8 N2 -116.3(3) . . . .
